data_2202113
loop_
_publ_author_name
'Bohari M. Yamin'
'M.Sukeri M. Yusof'

_publ_section_title
;
 <i>N,N</i>'-Bis(benzamidothiocarbonyl)hydrazine dimethyl sulfoxide
 disolvate
;
_journal_issue 3
_journal_name_full 'Acta Crystallographica Section E'
_journal_page_first o358
_journal_page_last o359
_journal_paper_doi 10.1107/S1600536803003635
_journal_volume 59
_journal_year 2003
_chemical_formula_iupac 'C16 H14 N4 O2 S2, 2(C2 H6 O S)'
_chemical_formula_moiety 'C20 H26 N4 O4 S4'
_chemical_formula_sum 'C20 H26 N4 O4 S4'
_chemical_formula_weight 514.70
_chemical_name_systematic
;
N,N'-Bis(benzamidothiocarbonyl)hydrazine dimethyl sulfoxide disolvate
;
_space_group_IT_number 14
_symmetry_cell_setting monoclinic
_symmetry_space_group_name_Hall '-P 2yn'
_symmetry_space_group_name_H-M 'P 1 21/n 1'
_atom_sites_solution_hydrogens geom
_atom_sites_solution_primary direct
_atom_sites_solution_secondary difmap
_audit_creation_method SHELXL-97
_cell_angle_alpha 90.00
_cell_angle_beta 93.971(3)
_cell_angle_gamma 90.00
_cell_formula_units_Z 2
_cell_length_a 6.4127(11)
_cell_length_b 15.486(3)
_cell_length_c 12.805(2)
_cell_measurement_reflns_used 1464
_cell_measurement_temperature 273(2)
_cell_measurement_theta_max 27.5
_cell_measurement_theta_min 2.1
_cell_volume 1268.6(4)
_computing_cell_refinement 'SAINT (Siemens, 1996)'
_computing_data_collection 'SMART (Siemens, 1996)'
_computing_data_reduction SAINT
_computing_molecular_graphics SHELXTL
_computing_publication_material
;
SHELXTL, PARST (Nardelli, 1995) and PLATON (Spek, 1990)
;
_computing_structure_refinement SHELXTL
_computing_structure_solution 'SHELXTL (Sheldrick, 1997)'
_diffrn_ambient_temperature 273(2)
_diffrn_detector_area_resol_mean 83.66
_diffrn_measured_fraction_theta_full 0.98
_diffrn_measured_fraction_theta_max 0.98
_diffrn_measurement_device_type 'Bruker SMART APEX CCD area-detector'
_diffrn_measurement_method \w
_diffrn_radiation_monochromator graphite
_diffrn_radiation_source 'fine-focus sealed tube'
_diffrn_radiation_type MoK\a
_diffrn_radiation_wavelength 0.71073
_diffrn_reflns_av_R_equivalents 0.034
_diffrn_reflns_av_sigmaI/netI 0.045
_diffrn_reflns_limit_h_max 8
_diffrn_reflns_limit_h_min -6
_diffrn_reflns_limit_k_max 18
_diffrn_reflns_limit_k_min -20
_diffrn_reflns_limit_l_max 16
_diffrn_reflns_limit_l_min -16
_diffrn_reflns_number 7458
_diffrn_reflns_theta_full 27.5
_diffrn_reflns_theta_max 27.5
_diffrn_reflns_theta_min 2.1
_diffrn_standards_decay_% 0
_diffrn_standards_interval_count 0
_diffrn_standards_interval_time 0
_diffrn_standards_number 0
_exptl_absorpt_coefficient_mu 0.407
_exptl_absorpt_correction_T_max 0.877
_exptl_absorpt_correction_T_min 0.804
_exptl_absorpt_correction_type empirical
_exptl_absorpt_process_details '(SADABS; Sheldrick, 1996)'
_exptl_crystal_colour Colourless
_exptl_crystal_density_diffrn 1.347
_exptl_crystal_density_method 'not measured'
_exptl_crystal_description Block
_exptl_crystal_F_000 540
_exptl_crystal_size_max 0.56
_exptl_crystal_size_mid 0.34
_exptl_crystal_size_min 0.33
_refine_diff_density_max 0.39
_refine_diff_density_min -0.18
_refine_ls_extinction_method none
_refine_ls_goodness_of_fit_ref 1.03
_refine_ls_hydrogen_treatment mixed
_refine_ls_matrix_type full
_refine_ls_number_parameters 155
_refine_ls_number_reflns 2862
_refine_ls_number_restraints 0
_refine_ls_restrained_S_all 1.03
_refine_ls_R_factor_all 0.084
_refine_ls_R_factor_gt 0.055
_refine_ls_shift/su_max <0.001
_refine_ls_shift/su_mean 0.000
_refine_ls_structure_factor_coef Fsqd
_refine_ls_weighting_details 'calc w = 1/[\s^2^(Fo^2^)+(0.0599P)^2^+0.1638P] where P = (Fo^2^+2Fc^2^)/3'
_refine_ls_weighting_scheme calc
_refine_ls_wR_factor_gt 0.121
_refine_ls_wR_factor_ref 0.135
_reflns_number_gt 2008
_reflns_number_total 2862
_reflns_threshold_expression I>2\s(I)
_cod_data_source_file ob6215.cif
_cod_data_source_block I
_cod_depositor_comments
;
The following automatic conversions were performed:
'_symmetry_cell_setting' value 'Monoclinic' changed to 'monoclinic'
according to '/home/saulius/struct/CIF-dictionaries/cif_core.dic'
dictionary named 'cif_core.dic' version 2.4.1 from 2010-06-29.

Automatic conversion script
Id: cif_fix_enum 1527 2010-12-29 10:47:43Z saulius 

The following automatic conversions were performed:

'_symmetry_cell_setting' value 'Monoclinic' changed to 'monoclinic'
according to /home/saulius/struct/CIF-dictionaries/cif_core.dic
dictionary named 'cif_core.dic' version 2.4.1 from 2010-06-29.

Automatic conversion script
Id: cif_fix_values 1715 2011-07-08 13:25:40Z adriana 
;
_cod_original_sg_symbol_H-M 'P 21/n'
_cod_original_formula_sum 'C16 H14 N4 O2 S2, 2(C2 H6 O S)'
_cod_database_code 2202113
_cod_database_fobs_code 2202113

loop_
_symmetry_equiv_pos_as_xyz
'x, y, z'
'-x+1/2, y+1/2, -z+1/2'
'-x, -y, -z'
'x-1/2, -y-1/2, z-1/2'

loop_
_atom_site_label
_atom_site_fract_x
_atom_site_fract_y
_atom_site_fract_z
_atom_site_U_iso_or_equiv
_atom_site_adp_type
_atom_site_calc_flag
_atom_site_refinement_flags
_atom_site_occupancy
_atom_site_disorder_assembly
_atom_site_disorder_group
_atom_site_type_symbol
C8 0.1962(4) -0.02424(15) 0.09943(18) 0.0459(6) Uani d . 1 . . C
C7 0.4313(4) 0.10169(16) 0.12607(19) 0.0494(6) Uani d . 1 . . C
C6 0.6199(4) 0.13210(15) 0.18956(19) 0.0471(6) Uani d . 1 . . C
C5 0.6327(5) 0.21923(16) 0.2150(2) 0.0606(7) Uani d . 1 . . C
H5 0.5233 0.2561 0.1940 0.073 Uiso calc R 1 . . H
C4 0.8070(5) 0.25130(19) 0.2713(2) 0.0671(8) Uani d . 1 . . C
H4 0.8134 0.3094 0.2896 0.081 Uiso calc R 1 . . H
C3 0.9710(5) 0.1975(2) 0.3003(2) 0.0671(8) Uani d . 1 . . C
H3 1.0902 0.2195 0.3363 0.081 Uiso calc R 1 . . H
C2 0.9593(5) 0.1108(2) 0.2761(2) 0.0633(8) Uani d . 1 . . C
H2 1.0701 0.0744 0.2964 0.076 Uiso calc R 1 . . H
C1 0.7836(4) 0.07799(17) 0.2218(2) 0.0525(6) Uani d . 1 . . C
H1 0.7751 0.0193 0.2069 0.063 Uiso calc R 1 . . H
C9 -0.0485(6) 0.3424(2) -0.0043(3) 0.0917(11) Uani d . 1 . . C
H9A -0.1850 0.3251 0.0140 0.137 Uiso calc R 1 . . H
H9B 0.0168 0.2955 -0.0386 0.137 Uiso calc R 1 . . H
H9C -0.0608 0.3912 -0.0506 0.137 Uiso calc R 1 . . H
C10 0.3287(6) 0.4055(3) 0.0486(3) 0.0910(11) Uani d . 1 . . C
H10A 0.2898 0.4507 -0.0002 0.136 Uiso calc R 1 . . H
H10B 0.3850 0.3577 0.0120 0.136 Uiso calc R 1 . . H
H10C 0.4322 0.4267 0.1001 0.136 Uiso calc R 1 . . H
N2 0.0878(4) 0.01835(15) 0.02432(16) 0.0530(6) Uani d . 1 . . N
H2A 0.118(4) 0.0642(18) 0.006(2) 0.054(8) Uiso d . 1 . . H
N1 0.3683(3) 0.01850(13) 0.14610(17) 0.0487(5) Uani d . 1 . . N
H1A 0.418(4) -0.0048(18) 0.202(2) 0.068(9) Uiso d . 1 . . H
O1 0.3384(3) 0.14790(12) 0.06077(16) 0.0712(6) Uani d . 1 . . O
O2 0.0077(3) 0.45101(12) 0.15261(14) 0.0713(6) Uani d . 1 . . O
S1 0.13058(13) -0.12222(4) 0.13923(6) 0.0678(3) Uani d . 1 . . S
S2 0.10644(12) 0.37118(4) 0.11115(5) 0.0561(2) Uani d . 1 . . S

loop_
_atom_site_aniso_label
_atom_site_aniso_U_11
_atom_site_aniso_U_22
_atom_site_aniso_U_33
_atom_site_aniso_U_12
_atom_site_aniso_U_13
_atom_site_aniso_U_23
C8 0.0536(15) 0.0403(13) 0.0429(13) 0.0017(11) -0.0022(11) 0.0005(10)
C7 0.0566(16) 0.0453(14) 0.0463(14) -0.0037(12) 0.0029(12) 0.0055(11)
C6 0.0532(15) 0.0431(14) 0.0456(13) -0.0030(12) 0.0073(11) 0.0035(11)
C5 0.0650(18) 0.0435(15) 0.0728(18) -0.0019(13) 0.0016(14) 0.0040(13)
C4 0.076(2) 0.0500(17) 0.075(2) -0.0146(15) 0.0021(16) -0.0044(14)
C3 0.0613(19) 0.073(2) 0.0664(18) -0.0251(16) -0.0004(14) 0.0035(15)
C2 0.0495(17) 0.073(2) 0.0671(18) -0.0021(14) 0.0007(14) 0.0076(15)
C1 0.0558(17) 0.0441(15) 0.0578(15) 0.0008(12) 0.0064(13) 0.0008(12)
C9 0.101(3) 0.097(3) 0.074(2) 0.005(2) -0.020(2) -0.0299(19)
C10 0.096(3) 0.098(3) 0.082(2) -0.007(2) 0.025(2) -0.0033(19)
N2 0.0658(15) 0.0438(13) 0.0472(12) -0.0099(11) -0.0117(10) 0.0099(10)
N1 0.0549(13) 0.0424(11) 0.0471(12) -0.0034(10) -0.0082(10) 0.0076(10)
O1 0.0814(14) 0.0539(11) 0.0747(13) -0.0139(10) -0.0206(11) 0.0245(10)
O2 0.0927(16) 0.0657(12) 0.0543(11) 0.0232(11) -0.0032(10) -0.0146(9)
S1 0.0825(6) 0.0400(4) 0.0764(5) -0.0093(3) -0.0256(4) 0.0140(3)
S2 0.0736(5) 0.0477(4) 0.0467(4) 0.0033(3) 0.0015(3) -0.0052(3)

loop_
_atom_type_symbol
_atom_type_description
_atom_type_scat_dispersion_real
_atom_type_scat_dispersion_imag
_atom_type_scat_source
C C 0.0033 0.0016 'International Tables Vol C Tables 4.2.6.8 and 6.1.1.4'
H H 0.0000 0.0000 'International Tables Vol C Tables 4.2.6.8 and 6.1.1.4'
O O 0.0106 0.0060 'International Tables Vol C Tables 4.2.6.8 and 6.1.1.4'
S S 0.1246 0.1234 'International Tables Vol C Tables 4.2.6.8 and 6.1.1.4'
N N 0.0061 0.0033 'International Tables Vol C Tables 4.2.6.8 and 6.1.1.4'

loop_
_geom_angle_atom_site_label_1
_geom_angle_atom_site_label_2
_geom_angle_atom_site_label_3
_geom_angle_site_symmetry_1
_geom_angle_site_symmetry_3
_geom_angle
_geom_angle_publ_flag
N2 C8 N1 . . 116.0(2) yes
N2 C8 S1 . . 123.1(2) yes
N1 C8 S1 . . 120.94(18) yes
O1 C7 N1 . . 122.5(2) yes
O1 C7 C6 . . 121.9(2) ?
N1 C7 C6 . . 115.6(2) ?
C1 C6 C5 . . 119.1(2) ?
C1 C6 C7 . . 122.9(2) ?
C5 C6 C7 . . 118.0(2) ?
C4 C5 C6 . . 120.3(3) ?
C4 C5 H5 . . 119.8 ?
C6 C5 H5 . . 119.8 ?
C3 C4 C5 . . 120.0(3) ?
C3 C4 H4 . . 120.0 ?
C5 C4 H4 . . 120.0 ?
C4 C3 C2 . . 120.2(3) ?
C4 C3 H3 . . 119.9 ?
C2 C3 H3 . . 119.9 ?
C3 C2 C1 . . 120.1(3) ?
C3 C2 H2 . . 120.0 ?
C1 C2 H2 . . 120.0 ?
C2 C1 C6 . . 120.3(2) ?
C2 C1 H1 . . 119.9 ?
C6 C1 H1 . . 119.9 ?
S2 C9 H9A . . 109.5 ?
S2 C9 H9B . . 109.5 ?
H9A C9 H9B . . 109.5 ?
S2 C9 H9C . . 109.5 ?
H9A C9 H9C . . 109.5 ?
H9B C9 H9C . . 109.5 ?
S2 C10 H10A . . 109.5 ?
S2 C10 H10B . . 109.5 ?
H10A C10 H10B . . 109.5 ?
S2 C10 H10C . . 109.5 ?
H10A C10 H10C . . 109.5 ?
H10B C10 H10C . . 109.5 ?
C8 N2 N2 . 3 119.8(3) ?
C8 N2 H2A . . 123(2) ?
N2 N2 H2A 3 . 117(2) ?
C7 N1 C8 . . 126.9(2) ?
C7 N1 H1A . . 117.1(19) ?
C8 N1 H1A . . 114.0(19) ?
O2 S2 C10 . . 106.64(16) ?
O2 S2 C9 . . 105.94(15) ?
C10 S2 C9 . . 96.91(19) ?

loop_
_geom_bond_atom_site_label_1
_geom_bond_atom_site_label_2
_geom_bond_site_symmetry_2
_geom_bond_distance
_geom_bond_publ_flag
C8 N2 . 1.323(3) yes
C8 N1 . 1.386(3) yes
C8 S1 . 1.664(2) yes
C7 O1 . 1.224(3) yes
C7 N1 . 1.380(3) yes
C7 C6 . 1.486(4) ?
C6 C1 . 1.384(3) ?
C6 C5 . 1.389(3) ?
C5 C4 . 1.380(4) ?
C5 H5 . 0.9300 ?
C4 C3 . 1.372(4) ?
C4 H4 . 0.9300 ?
C3 C2 . 1.379(4) ?
C3 H3 . 0.9300 ?
C2 C1 . 1.379(4) ?
C2 H2 . 0.9300 ?
C1 H1 . 0.9300 ?
C9 S2 . 1.780(3) yes
C9 H9A . 0.9600 ?
C9 H9B . 0.9600 ?
C9 H9C . 0.9600 ?
C10 S2 . 1.764(3) yes
C10 H10A . 0.9600 ?
C10 H10B . 0.9600 ?
C10 H10C . 0.9600 ?
N2 N2 3 1.372(4) yes
N2 H2A . 0.78(3) ?
N1 H1A . 0.85(3) ?
O2 S2 . 1.5026(19) yes

loop_
_geom_hbond_atom_site_label_D
_geom_hbond_atom_site_label_H
_geom_hbond_atom_site_label_A
_geom_hbond_site_symmetry_A
_geom_hbond_distance_DH
_geom_hbond_distance_HA
_geom_hbond_distance_DA
_geom_hbond_angle_DHA
_geom_hbond_publ_flag
N2 H2A O1 1_555 0.78(3) 2.01(3) 2.593(3) 132(2) yes
N2 H2A S1 3_555 0.78(3) 2.53(3) 2.920(2) 113(2) yes
N1 H1A O2 2_545 0.84(3) 2.01(3) 2.843(3) 169(3) yes

loop_
_geom_torsion_atom_site_label_1
_geom_torsion_atom_site_label_2
_geom_torsion_atom_site_label_3
_geom_torsion_atom_site_label_4
_geom_torsion_site_symmetry_4
_geom_torsion
O1 C7 C6 C1 . -146.5(3)
N1 C7 C6 C1 . 33.8(3)
O1 C7 C6 C5 . 31.9(4)
N1 C7 C6 C5 . -147.8(2)
C1 C6 C5 C4 . 0.3(4)
C7 C6 C5 C4 . -178.2(3)
C6 C5 C4 C3 . 1.6(4)
C5 C4 C3 C2 . -2.0(4)
C4 C3 C2 C1 . 0.6(4)
C3 C2 C1 C6 . 1.3(4)
C5 C6 C1 C2 . -1.7(4)
C7 C6 C1 C2 . 176.7(2)
N1 C8 N2 N2 3 -178.4(3)
S1 C8 N2 N2 3 0.1(4)
O1 C7 N1 C8 . -1.1(4)
C6 C7 N1 C8 . 178.6(2)
N2 C8 N1 C7 . 3.5(4)
S1 C8 N1 C7 . -175.1(2)
